data_2013267
loop_
_publ_author_name
'Bajue, Stanley A.'
'Lewis, Choy'
'Clarke, Karen'
'Bramwell, Fitzgerald B.'
'Patrick, Brian O.'
'Brock, Carolyn Pratt'

_publ_section_title
;
 Isostructural or not? Adducts of some aryltin halides with
 (<i>E</i>)-1,2-bis(4-pyridyl)ethene
;
_journal_issue 6
_journal_name_full 'Acta Crystallographica Section C'
_journal_page_first m207
_journal_page_last m211
_journal_paper_doi 10.1107/S0108270102023600
_journal_volume 59
_journal_year 2003
_chemical_formula_iupac '[Sn2 (C6 H5)6 Cl2 (C12 H10 N2)]'
_chemical_formula_moiety 'C48 H40 Cl2 N2 Sn2'
_chemical_formula_sum 'C48 H40 Cl2 N2 Sn2'
_chemical_formula_weight 953.10
_chemical_melting_point 461.1(10)
_chemical_name_systematic '[\m-(E)-4,4'-(1,2-ethenediyl)dipyridine-\k^2^-N:N']bis[chlorotriphenyltin(IV)]'
_space_group_IT_number 14
_symmetry_cell_setting monoclinic
_symmetry_space_group_name_Hall '-P 2ybc'
_symmetry_space_group_name_H-M 'P 1 21/c 1'
_atom_sites_solution_hydrogens geom
_atom_sites_solution_primary direct
_atom_sites_solution_secondary difmap
_cell_angle_alpha 90.
_cell_angle_beta 102.340(10)
_cell_angle_gamma 90.
_cell_formula_units_Z 4
_cell_length_a 15.767(2)
_cell_length_b 14.640(2)
_cell_length_c 19.148(3)
_cell_measurement_reflns_used 49334
_cell_measurement_temperature 293.0(10)
_cell_measurement_theta_max 25.0
_cell_measurement_theta_min 1.0
_cell_volume 4317.8(11)
_computing_cell_refinement 'DENZO--SMN (Otwinowski & Minor, 1997)'
_computing_data_collection 'COLLECT (Nonius, 1998)'
_computing_data_reduction 'SCALEPACK (Otwinowski & Minor, 1997)'
_computing_molecular_graphics 'SHELXTL/PC (Sheldrick, 1990)'
_computing_structure_refinement 'SHELXL97 (Sheldrick, 1997)'
_computing_structure_solution
;
SHELXS97 (Sheldrick, 1997) in maXus (Mackay et al., 1998)
;
_diffrn_ambient_temperature 293.0(10)
_diffrn_detector_area_resol_mean 18
_diffrn_measured_fraction_theta_full 0.99
_diffrn_measured_fraction_theta_max 0.99
_diffrn_measurement_device_type 'Nonius KappaCCD'
_diffrn_measurement_method '\f and \w scans with 1.0\% steps'
_diffrn_radiation_monochromator graphite
_diffrn_radiation_source 'fine-focus sealed tube'
_diffrn_radiation_type MoK\a
_diffrn_radiation_wavelength 0.71073
_diffrn_reflns_av_R_equivalents 0.038
_diffrn_reflns_av_sigmaI/netI 0.070
_diffrn_reflns_limit_h_max 18
_diffrn_reflns_limit_h_min 0
_diffrn_reflns_limit_k_max 17
_diffrn_reflns_limit_k_min 0
_diffrn_reflns_limit_l_max 21
_diffrn_reflns_limit_l_min -22
_diffrn_reflns_number 10037
_diffrn_reflns_theta_full 25.0
_diffrn_reflns_theta_max 25.0
_diffrn_reflns_theta_min 1.8
_diffrn_standards_decay_% 11
_diffrn_standards_number 0
_exptl_absorpt_coefficient_mu 1.31
_exptl_absorpt_correction_T_max 0.81
_exptl_absorpt_correction_T_min 0.66
_exptl_absorpt_correction_type multi-scan
_exptl_absorpt_process_details '(SORTAV; Blessing, 1995, 1997)'
_exptl_crystal_colour colourless
_exptl_crystal_density_diffrn 1.466
_exptl_crystal_density_method 'not measured'
_exptl_crystal_description plate
_exptl_crystal_F_000 1904
_exptl_crystal_size_max 0.32
_exptl_crystal_size_mid 0.21
_exptl_crystal_size_min 0.16
_refine_diff_density_max 0.41
_refine_diff_density_min -0.53
_refine_ls_extinction_method none
_refine_ls_goodness_of_fit_ref 0.81
_refine_ls_hydrogen_treatment constr
_refine_ls_matrix_type full
_refine_ls_number_parameters 487
_refine_ls_number_reflns 7585
_refine_ls_number_restraints 0
_refine_ls_restrained_S_all 0.81
_refine_ls_R_factor_all 0.043
_refine_ls_R_factor_gt 0.027
_refine_ls_shift/su_max 0.003
_refine_ls_shift/su_mean 0.000
_refine_ls_structure_factor_coef Fsqd
_refine_ls_weighting_details 'calc w=1/[\s^2^(Fo^2^)]'
_refine_ls_weighting_scheme calc
_refine_ls_wR_factor_gt 0.059
_refine_ls_wR_factor_ref 0.064
_reflns_number_gt 5778
_reflns_number_total 7585
_reflns_threshold_expression I>2\s(I)
_cod_data_source_file fr1399.cif
_cod_data_source_block IV
_cod_depositor_comments
;
The following automatic conversions were performed:

'_chemical_melting_point' value '187-189_C' was changed to
'461.1(10)' - it was converted from degrees Celsius(C) to Kelvins(K),
the average value was taken and precision was estimated.

Automatic conversion script
Id: cif_fix_values 1646 2011-03-28 12:23:43Z adriana 

The following automatic conversions were performed:

'_chemical_melting_point' value '187-189_C' was changed to
'461.1(10)' - it was converted from degrees Celsius(C) to Kelvins(K),
the average value was taken and precision was estimated.

Automatic conversion script
Id: cif_fix_values 1715 2011-07-08 13:25:40Z adriana 
;
_cod_original_sg_symbol_H-M 'P 21/c'
_cod_database_code 2013267
_cod_database_fobs_code 2013267

loop_
_symmetry_equiv_pos_as_xyz
'x, y, z'
'-x, y+1/2, -z+1/2'
'-x, -y, -z'
'x, -y-1/2, z-1/2'

loop_
_atom_site_label
_atom_site_fract_x
_atom_site_fract_y
_atom_site_fract_z
_atom_site_U_iso_or_equiv
_atom_site_adp_type
_atom_site_calc_flag
_atom_site_refinement_flags
_atom_site_occupancy
_atom_site_disorder_assembly
_atom_site_disorder_group
_atom_site_type_symbol
Sn1 0.906500(10) 0.775530(10) 0.049020(10) 0.04510(10) Uani d . 1 . . Sn
Sn2 0.645260(10) 0.250330(10) 0.596720(10) 0.04460(10) Uani d . 1 . . Sn
Cl1 0.97577(5) 0.86925(5) -0.03080(4) 0.0602(2) Uani d . 1 . . Cl
Cl2 0.58979(6) 0.15925(6) 0.68908(4) 0.0644(2) Uani d . 1 . . Cl
N1 0.84631(15) 0.67614(16) 0.13133(12) 0.0463(6) Uani d . 1 . . N
N2 0.69884(15) 0.33554(15) 0.50291(11) 0.0426(6) Uani d . 1 . . N
C1 0.7902(2) 0.6082(2) 0.11174(15) 0.0514(8) Uani d . 1 . . C
H1 0.7688 0.5984 0.0632 0.062 Uiso calc R 1 . . H
C2 0.76216(19) 0.5517(2) 0.15959(14) 0.0487(8) Uani d . 1 . . C
H2 0.7235 0.5046 0.1431 0.058 Uiso calc R 1 . . H
C3 0.79165(18) 0.56517(18) 0.23251(13) 0.0391(7) Uani d . 1 . . C
C4 0.8508(2) 0.6357(2) 0.25269(14) 0.0510(8) Uani d . 1 . . C
H4 0.8726 0.6478 0.3009 0.061 Uiso calc R 1 . . H
C5 0.8767(2) 0.6871(2) 0.20148(15) 0.0538(8) Uani d . 1 . . C
H5 0.9179 0.7325 0.2163 0.065 Uiso calc R 1 . . H
C6 0.75999(18) 0.50654(18) 0.28323(14) 0.0432(7) Uani d . 1 . . C
H6 0.7163 0.4651 0.2644 0.052 Uiso calc R 1 . . H
C7 0.7986(2) 0.7426(2) -0.03475(17) 0.0594(9) Uani d . 1 . . C
C8 0.8078(4) 0.6933(3) -0.0920(3) 0.141(2) Uani d . 1 . . C
H8 0.8618 0.6686 -0.0933 0.169 Uiso calc R 1 . . H
C9 0.7384(5) 0.6787(4) -0.1493(3) 0.178(4) Uani d . 1 . . C
H9 0.7465 0.6427 -0.1873 0.214 Uiso calc R 1 . . H
C10 0.6615(5) 0.7143(6) -0.1509(3) 0.171(4) Uani d . 1 . . C
H10 0.6150 0.7026 -0.1887 0.205 Uiso calc R 1 . . H
C11 0.6523(4) 0.7685(6) -0.0962(3) 0.220(5) Uani d . 1 . . C
H11 0.5992 0.7968 -0.0973 0.264 Uiso calc R 1 . . H
C12 0.7204(3) 0.7828(5) -0.0380(2) 0.163(3) Uani d . 1 . . C
H12 0.7124 0.8205 -0.0009 0.195 Uiso calc R 1 . . H
C13 1.01753(19) 0.6884(2) 0.07668(14) 0.0449(7) Uani d . 1 . . C
C14 1.0106(2) 0.5944(2) 0.07987(17) 0.0626(9) Uani d . 1 . . C
H14 0.9559 0.5675 0.0712 0.075 Uiso calc R 1 . . H
C15 1.0833(3) 0.5401(2) 0.0956(2) 0.0811(11) Uani d . 1 . . C
H15 1.0770 0.4770 0.0965 0.097 Uiso calc R 1 . . H
C16 1.1648(3) 0.5774(3) 0.11018(18) 0.0740(11) Uani d . 1 . . C
H16 1.2137 0.5401 0.1209 0.089 Uiso calc R 1 . . H
C17 1.1731(2) 0.6702(3) 0.10864(16) 0.0647(9) Uani d . 1 . . C
H17 1.2280 0.6966 0.1196 0.078 Uiso calc R 1 . . H
C18 1.1003(2) 0.7252(2) 0.09078(16) 0.0563(8) Uani d . 1 . . C
H18 1.1071 0.7881 0.0882 0.068 Uiso calc R 1 . . H
C19 0.8867(2) 0.8858(2) 0.11742(14) 0.0466(7) Uani d . 1 . . C
C20 0.8132(2) 0.8918(2) 0.14626(17) 0.0625(9) Uani d . 1 . . C
H20 0.7713 0.8462 0.1364 0.075 Uiso calc R 1 . . H
C21 0.8010(3) 0.9642(3) 0.18934(18) 0.0756(11) Uani d . 1 . . C
H21 0.7512 0.9670 0.2080 0.091 Uiso calc R 1 . . H
C22 0.8617(3) 1.0316(3) 0.20455(17) 0.0762(11) Uani d . 1 . . C
H22 0.8541 1.0796 0.2344 0.091 Uiso calc R 1 . . H
C23 0.9335(3) 1.0283(2) 0.17583(18) 0.0752(11) Uani d . 1 . . C
H23 0.9744 1.0749 0.1855 0.090 Uiso calc R 1 . . H
C24 0.9463(2) 0.9565(2) 0.13261(15) 0.0563(8) Uani d . 1 . . C
H24 0.9957 0.9555 0.1133 0.068 Uiso calc R 1 . . H
C25 0.7671(2) 0.3907(2) 0.52193(14) 0.0523(8) Uani d . 1 . . C
H25 0.7959 0.3915 0.5697 0.063 Uiso calc R 1 . . H
C26 0.79732(19) 0.4464(2) 0.47512(13) 0.0487(8) Uani d . 1 . . C
H26 0.8455 0.4833 0.4912 0.058 Uiso calc R 1 . . H
C27 0.75588(18) 0.44740(18) 0.40382(13) 0.0387(7) Uani d . 1 . . C
C28 0.68605(19) 0.3885(2) 0.38354(14) 0.0479(8) Uani d . 1 . . C
H28 0.6569 0.3853 0.3359 0.057 Uiso calc R 1 . . H
C29 0.66016(19) 0.3351(2) 0.43373(14) 0.0467(7) Uani d . 1 . . C
H29 0.6130 0.2963 0.4189 0.056 Uiso calc R 1 . . H
C30 0.78769(19) 0.50694(19) 0.35342(14) 0.0457(7) Uani d . 1 . . C
H30 0.8311 0.5485 0.3725 0.055 Uiso calc R 1 . . H
C31 0.5699(2) 0.1756(2) 0.51025(14) 0.0524(8) Uani d . 1 . . C
C32 0.6017(3) 0.0951(3) 0.48698(18) 0.0812(12) Uani d . 1 . . C
H32 0.6554 0.0729 0.5106 0.097 Uiso calc R 1 . . H
C33 0.5542(4) 0.0475(3) 0.4290(2) 0.1070(16) Uani d . 1 . . C
H33 0.5755 -0.0068 0.4143 0.128 Uiso calc R 1 . . H
C34 0.4766(4) 0.0807(4) 0.3938(3) 0.1130(19) Uani d . 1 . . C
H34 0.4451 0.0488 0.3547 0.136 Uiso calc R 1 . . H
C35 0.4438(3) 0.1596(4) 0.4144(2) 0.1082(16) Uani d . 1 . . C
H35 0.3908 0.1820 0.3893 0.130 Uiso calc R 1 . . H
C36 0.4906(2) 0.2065(3) 0.47367(19) 0.0734(10) Uani d . 1 . . C
H36 0.4677 0.2598 0.4887 0.088 Uiso calc R 1 . . H
C37 0.77627(19) 0.20700(19) 0.63366(14) 0.0447(7) Uani d . 1 . . C
C38 0.8136(2) 0.2014(2) 0.70618(15) 0.0543(8) Uani d . 1 . . C
H38 0.7817 0.2190 0.7396 0.065 Uiso calc R 1 . . H
C39 0.8969(2) 0.1701(3) 0.72902(18) 0.0702(10) Uani d . 1 . . C
H39 0.9208 0.1672 0.7778 0.084 Uiso calc R 1 . . H
C40 0.9453(2) 0.1430(3) 0.6814(2) 0.0757(11) Uani d . 1 . . C
H40 1.0016 0.1214 0.6974 0.091 Uiso calc R 1 . . H
C41 0.9093(2) 0.1483(2) 0.60917(19) 0.0749(11) Uani d . 1 . . C
H41 0.9414 0.1303 0.5761 0.090 Uiso calc R 1 . . H
C42 0.8263(2) 0.1802(2) 0.58608(16) 0.0621(9) Uani d . 1 . . C
H42 0.8030 0.1838 0.5373 0.075 Uiso calc R 1 . . H
C43 0.60078(19) 0.3782(2) 0.63023(15) 0.0507(8) Uani d . 1 . . C
C44 0.5816(2) 0.4526(2) 0.58515(17) 0.0738(11) Uani d . 1 . . C
H44 0.5868 0.4472 0.5379 0.089 Uiso calc R 1 . . H
C45 0.5552(3) 0.5344(3) 0.6085(2) 0.0991(15) Uani d . 1 . . C
H45 0.5430 0.5834 0.5771 0.119 Uiso calc R 1 . . H
C46 0.5466(3) 0.5443(3) 0.6772(3) 0.0988(15) Uani d . 1 . . C
H46 0.5272 0.5994 0.6923 0.119 Uiso calc R 1 . . H
C47 0.5663(3) 0.4741(3) 0.7232(2) 0.0995(15) Uani d . 1 . . C
H47 0.5621 0.4815 0.7706 0.119 Uiso calc R 1 . . H
C48 0.5931(3) 0.3900(3) 0.70038(17) 0.0789(12) Uani d . 1 . . C
H48 0.6058 0.3418 0.7326 0.095 Uiso calc R 1 . . H

loop_
_atom_site_aniso_label
_atom_site_aniso_U_11
_atom_site_aniso_U_22
_atom_site_aniso_U_33
_atom_site_aniso_U_12
_atom_site_aniso_U_13
_atom_site_aniso_U_23
Sn1 0.04754(14) 0.04487(13) 0.04482(12) -0.00070(10) 0.01406(10) 0.01163(9)
Sn2 0.05314(15) 0.04773(13) 0.03361(11) 0.00572(10) 0.01081(9) 0.00718(8)
Cl1 0.0647(6) 0.0594(5) 0.0630(5) 0.0019(4) 0.0277(4) 0.0262(4)
Cl2 0.0651(6) 0.0797(6) 0.0513(4) 0.0028(4) 0.0192(4) 0.0270(4)
N1 0.0487(16) 0.0496(15) 0.0425(13) -0.0091(12) 0.0140(12) 0.0109(11)
N2 0.0541(16) 0.0455(14) 0.0298(12) -0.0017(12) 0.0126(11) 0.0051(10)
C1 0.058(2) 0.060(2) 0.0362(15) -0.0129(17) 0.0107(15) 0.0064(14)
C2 0.058(2) 0.0486(18) 0.0393(16) -0.0155(15) 0.0095(14) 0.0019(13)
C3 0.0439(18) 0.0388(16) 0.0369(15) -0.0021(13) 0.0138(13) 0.0039(12)
C4 0.065(2) 0.0505(19) 0.0356(15) -0.0136(16) 0.0059(14) 0.0039(13)
C5 0.059(2) 0.0529(19) 0.0483(18) -0.0201(16) 0.0078(15) 0.0078(15)
C6 0.0513(19) 0.0394(16) 0.0405(16) -0.0109(14) 0.0131(14) 0.0029(13)
C7 0.063(2) 0.068(2) 0.0455(19) -0.0127(18) 0.0079(17) 0.0148(16)
C8 0.175(5) 0.100(4) 0.111(4) 0.054(4) -0.050(4) -0.044(3)
C9 0.245(9) 0.119(5) 0.120(5) 0.009(6) -0.075(6) -0.047(4)
C10 0.129(6) 0.280(10) 0.080(4) -0.098(6) -0.030(4) 0.034(5)
C11 0.063(4) 0.522(15) 0.069(3) -0.019(6) 0.001(3) 0.004(6)
C12 0.059(3) 0.366(9) 0.062(3) 0.010(4) 0.010(2) -0.019(4)
C13 0.0492(19) 0.0477(18) 0.0399(15) 0.0012(15) 0.0142(14) 0.0099(13)
C14 0.059(2) 0.047(2) 0.085(2) -0.0018(17) 0.0211(19) 0.0088(17)
C15 0.079(3) 0.050(2) 0.120(3) 0.012(2) 0.035(3) 0.018(2)
C16 0.068(3) 0.077(3) 0.081(3) 0.024(2) 0.027(2) 0.025(2)
C17 0.050(2) 0.085(3) 0.061(2) -0.004(2) 0.0156(17) 0.0094(19)
C18 0.057(2) 0.055(2) 0.060(2) -0.0041(18) 0.0187(17) 0.0084(16)
C19 0.052(2) 0.0469(18) 0.0416(16) 0.0037(15) 0.0120(14) 0.0148(13)
C20 0.062(2) 0.056(2) 0.074(2) 0.0007(18) 0.0268(19) 0.0109(18)
C21 0.097(3) 0.072(3) 0.070(2) 0.022(2) 0.043(2) 0.015(2)
C22 0.119(4) 0.064(3) 0.045(2) 0.014(2) 0.015(2) 0.0057(17)
C23 0.095(3) 0.065(2) 0.058(2) -0.014(2) 0.001(2) -0.0042(19)
C24 0.058(2) 0.060(2) 0.0483(18) -0.0041(17) 0.0072(16) 0.0105(16)
C25 0.067(2) 0.056(2) 0.0288(14) -0.0105(17) 0.0008(14) 0.0024(13)
C26 0.057(2) 0.0526(19) 0.0353(15) -0.0137(15) 0.0068(14) -0.0010(13)
C27 0.0461(18) 0.0391(16) 0.0331(14) -0.0033(13) 0.0137(13) 0.0007(12)
C28 0.053(2) 0.063(2) 0.0267(14) -0.0112(16) 0.0066(13) 0.0093(13)
C29 0.0453(19) 0.0553(19) 0.0382(16) -0.0097(15) 0.0057(14) 0.0057(13)
C30 0.051(2) 0.0458(17) 0.0414(16) -0.0101(14) 0.0121(14) 0.0017(13)
C31 0.071(2) 0.053(2) 0.0367(16) -0.0124(17) 0.0173(16) 0.0057(14)
C32 0.119(4) 0.069(3) 0.054(2) 0.001(2) 0.017(2) -0.0058(19)
C33 0.151(5) 0.096(4) 0.081(3) -0.015(4) 0.040(3) -0.028(3)
C34 0.118(5) 0.145(5) 0.081(3) -0.052(4) 0.031(3) -0.045(3)
C35 0.067(3) 0.165(5) 0.088(3) -0.040(3) 0.007(2) -0.021(3)
C36 0.061(3) 0.091(3) 0.070(2) -0.023(2) 0.017(2) -0.009(2)
C37 0.0509(19) 0.0435(17) 0.0415(16) 0.0042(14) 0.0139(14) 0.0083(13)
C38 0.056(2) 0.063(2) 0.0455(17) 0.0032(17) 0.0141(15) 0.0023(15)
C39 0.059(2) 0.093(3) 0.054(2) 0.006(2) 0.0016(18) 0.0052(19)
C40 0.053(2) 0.086(3) 0.089(3) 0.012(2) 0.016(2) 0.013(2)
C41 0.074(3) 0.090(3) 0.070(2) 0.027(2) 0.036(2) 0.014(2)
C42 0.073(3) 0.075(2) 0.0417(17) 0.0220(19) 0.0206(17) 0.0130(16)
C43 0.0465(19) 0.061(2) 0.0446(17) 0.0044(15) 0.0097(14) -0.0019(15)
C44 0.094(3) 0.070(2) 0.053(2) 0.036(2) 0.0048(19) -0.0015(18)
C45 0.117(4) 0.080(3) 0.090(3) 0.052(3) -0.001(3) -0.004(2)
C46 0.092(3) 0.095(4) 0.108(4) 0.029(3) 0.019(3) -0.033(3)
C47 0.123(4) 0.112(4) 0.078(3) -0.003(3) 0.053(3) -0.035(3)
C48 0.107(3) 0.082(3) 0.056(2) 0.002(2) 0.036(2) -0.0032(19)

loop_
_atom_type_symbol
_atom_type_description
_atom_type_scat_dispersion_real
_atom_type_scat_dispersion_imag
_atom_type_scat_source
C C 0.0033 0.0016 'International Tables Vol C Tables 4.2.6.8 and 6.1.1.4'
H H 0.0000 0.0000 'International Tables Vol C Tables 4.2.6.8 and 6.1.1.4'
Sn Sn -0.6537 1.4246 'International Tables Vol C Tables 4.2.6.8 and 6.1.1.4'
Cl Cl 0.1484 0.1585 'International Tables Vol C Tables 4.2.6.8 and 6.1.1.4'
N N 0.0061 0.0033 'International Tables Vol C Tables 4.2.6.8 and 6.1.1.4'

loop_
_geom_angle_atom_site_label_1
_geom_angle_atom_site_label_2
_geom_angle_atom_site_label_3
_geom_angle
_geom_angle_publ_flag
Cl1 Sn1 N1 176.22(6) no
Cl1 Sn1 C7 92.73(8) no
Cl1 Sn1 C13 92.17(7) no
Cl1 Sn1 C19 95.79(8) no
N1 Sn1 C7 89.60(10) no
N1 Sn1 C13 84.07(9) no
N1 Sn1 C19 85.87(9) no
C7 Sn1 C13 122.10(13) no
C7 Sn1 C19 115.70(13) no
C13 Sn1 C19 121.07(11) no
N2 Sn2 N2 178.04(6) no
C31 Sn2 C31 93.10(8) no
C37 Sn2 C37 93.83(7) no
C43 Sn2 C43 93.85(8) no
N2 Sn2 C31 85.12(9) no
N2 Sn2 C37 86.22(9) no
N2 Sn2 C43 87.79(9) no
C31 Sn2 C37 116.50(12) no
C31 Sn2 C43 121.25(12) no
C37 Sn2 C43 121.07(11) no
Sn1 N1 C1 125.55(18) no
Sn1 N1 C5 117.71(18) no
C1 N1 C5 116.6(2) no
Sn2 N2 C25 119.17(17) no
Sn2 N2 C29 124.22(19) no
C25 N2 C29 116.4(2) no
N1 C1 C2 123.4(3) no
C1 C2 C3 119.9(3) no
C2 C3 C4 116.5(2) no
C2 C3 C6 119.8(2) no
C4 C3 C6 123.8(2) no
C3 C4 C5 119.7(3) no
N1 C5 C4 123.9(3) no
C3 C6 C30 126.0(3) no
Sn1 C7 C8 121.7(3) no
Sn1 C7 C12 120.6(3) no
C8 C7 C12 116.8(4) no
C7 C8 C9 121.3(6) no
C8 C9 C10 121.6(7) no
C9 C10 C11 117.9(6) no
C10 C11 C12 121.3(7) no
C7 C12 C11 120.8(6) no
Sn1 C13 C14 122.4(2) no
Sn1 C13 C18 120.2(2) no
C14 C13 C18 117.3(3) no
C13 C14 C15 121.0(3) no
C14 C15 C16 121.1(3) no
C15 C16 C17 118.8(3) no
C16 C17 C18 120.4(3) no
C13 C18 C17 121.3(3) no
Sn1 C19 C20 122.3(2) no
Sn1 C19 C24 120.7(2) no
C20 C19 C24 117.0(3) no
C19 C20 C21 121.4(3) no
C20 C21 C22 120.2(4) no
C21 C22 C23 119.7(4) no
C22 C23 C24 120.7(4) no
C19 C24 C23 121.0(3) no
N2 C25 C26 123.7(3) no
C25 C26 C27 119.7(3) no
C26 C27 C28 116.7(2) no
C26 C27 C30 120.0(3) no
C28 C27 C30 123.2(2) no
C27 C28 C29 119.8(3) no
N2 C29 C28 123.6(3) no
C6 C30 C27 125.6(3) no
Sn2 C31 C32 120.4(3) no
Sn2 C31 C36 121.6(3) no
C32 C31 C36 117.9(3) no
C31 C32 C33 120.8(4) no
C32 C33 C34 119.6(5) no
C33 C34 C35 121.3(5) no
C34 C35 C36 119.1(5) no
C31 C36 C35 121.2(4) no
Sn2 C37 C38 121.5(2) no
Sn2 C37 C42 121.0(2) no
C38 C37 C42 117.5(3) no
C37 C38 C39 120.7(3) no
C38 C39 C40 121.2(3) no
C39 C40 C41 118.9(3) no
C40 C41 C42 120.2(3) no
C37 C42 C41 121.6(3) no
Sn2 C43 C44 122.9(2) no
Sn2 C43 C48 120.1(2) no
C44 C43 C48 117.0(3) no
C43 C44 C45 121.6(3) no
C44 C45 C46 120.6(4) no
C45 C46 C47 119.7(4) no
C46 C47 C48 120.6(4) no
C43 C48 C47 120.4(4) no
N1 C1 H1 118.3 no
C2 C1 H1 118.3 no
C1 C2 H2 120.0 no
C3 C2 H2 120.0 no
C3 C4 H4 120.1 no
C5 C4 H4 120.1 no
N1 C5 H5 118.1 no
C4 C5 H5 118.1 no
C3 C6 H6 117.0 no
C30 C6 H6 117.0 no
C7 C8 H8 119.3 no
C9 C8 H8 119.3 no
C8 C9 H9 119.2 no
C10 C9 H9 119.2 no
C9 C10 H10 121.1 no
C11 C10 H10 121.1 no
C10 C11 H11 119.4 no
C12 C11 H11 119.4 no
C7 C12 H12 119.6 no
C11 C12 H12 119.6 no
C13 C14 H14 119.5 no
C15 C14 H14 119.5 no
C14 C15 H15 119.4 no
C16 C15 H15 119.4 no
C15 C16 H16 120.6 no
C17 C16 H16 120.6 no
C16 C17 H17 119.8 no
C18 C17 H17 119.8 no
C13 C18 H18 119.4 no
C17 C18 H18 119.4 no
C19 C20 H20 119.3 no
C21 C20 H20 119.3 no
C20 C21 H21 119.9 no
C22 C21 H21 119.9 no
C21 C22 H22 120.2 no
C23 C22 H22 120.2 no
C22 C23 H23 119.7 no
C24 C23 H23 119.7 no
C19 C24 H24 119.5 no
C23 C24 H24 119.5 no
N2 C25 H25 118.1 no
C26 C25 H25 118.1 no
C25 C26 H26 120.1 no
C27 C26 H26 120.1 no
C27 C28 H28 120.1 no
C29 C28 H28 120.1 no
N2 C29 H29 118.2 no
C28 C29 H29 118.2 no
C6 C30 H30 117.2 no
C27 C30 H30 117.2 no
C31 C32 H32 119.6 no
C33 C32 H32 119.6 no
C32 C33 H33 120.2 no
C34 C33 H33 120.2 no
C33 C34 H34 119.3 no
C35 C34 H34 119.3 no
C34 C35 H35 120.4 no
C36 C35 H35 120.4 no
C31 C36 H36 119.4 no
C35 C36 H36 119.4 no
C37 C38 H38 119.6 no
C39 C38 H38 119.6 no
C38 C39 H39 119.4 no
C40 C39 H39 119.4 no
C39 C40 H40 120.6 no
C41 C40 H40 120.6 no
C40 C41 H41 119.9 no
C42 C41 H41 119.9 no
C37 C42 H42 119.2 no
C41 C42 H42 119.2 no
C43 C44 H44 119.2 no
C45 C44 H44 119.2 no
C44 C45 H45 119.7 no
C46 C45 H45 119.7 no
C45 C46 H46 120.2 no
C47 C46 H46 120.2 no
C46 C47 H47 119.7 no
C48 C47 H47 119.7 no
C43 C48 H48 119.8 no
C47 C48 H48 119.8 no

loop_
_geom_bond_atom_site_label_1
_geom_bond_atom_site_label_2
_geom_bond_site_symmetry_2
_geom_bond_distance
_geom_bond_publ_flag
Sn1 Cl1 . 2.4748(8) no
Sn1 N1 . 2.478(2) no
Sn1 C7 . 2.130(3) no
Sn1 C13 . 2.139(3) no
Sn1 C19 . 2.143(3) no
Sn2 Cl2 . 2.5164(8) no
Sn2 N2 . 2.479(2) no
Sn2 C31 . 2.124(3) no
Sn2 C37 . 2.132(3) no
Sn2 C43 . 2.145(3) no
N1 C1 . 1.330(3) no
N1 C5 . 1.336(3) no
N2 C25 . 1.333(3) no
N2 C29 . 1.335(3) no
C1 C2 . 1.376(4) no
C2 C3 . 1.388(3) no
C3 C4 . 1.389(4) no
C3 C6 . 1.462(3) no
C4 C5 . 1.366(4) no
C6 C30 . 1.321(3) no
C7 C8 . 1.346(5) no
C7 C12 . 1.355(6) no
C8 C9 . 1.391(7) no
C9 C10 . 1.313(9) no
C10 C11 . 1.347(10) no
C11 C12 . 1.388(7) no
C13 C14 . 1.383(4) no
C13 C18 . 1.385(4) no
C14 C15 . 1.374(4) no
C15 C16 . 1.368(5) no
C16 C17 . 1.367(5) no
C17 C18 . 1.384(4) no
C19 C20 . 1.389(4) no
C19 C24 . 1.387(4) no
C20 C21 . 1.382(4) no
C21 C22 . 1.361(5) no
C22 C23 . 1.362(5) no
C23 C24 . 1.379(4) no
C25 C26 . 1.370(4) no
C26 C27 . 1.382(3) no
C27 C28 . 1.387(4) no
C27 C30 . 1.466(3) no
C28 C29 . 1.367(4) no
C31 C32 . 1.390(4) no
C31 C36 . 1.373(4) no
C32 C33 . 1.387(5) no
C33 C34 . 1.355(6) no
C34 C35 . 1.357(6) no
C35 C36 . 1.396(5) no
C37 C38 . 1.390(4) no
C37 C42 . 1.383(4) no
C38 C39 . 1.371(4) no
C39 C40 . 1.368(4) no
C40 C41 . 1.380(5) no
C41 C42 . 1.371(4) no
C43 C44 . 1.382(4) no
C43 C48 . 1.385(4) no
C44 C45 . 1.375(5) no
C45 C46 . 1.357(5) no
C46 C47 . 1.346(6) no
C47 C48 . 1.402(5) no
C1 H1 . 0.93 no
C2 H2 . 0.93 no
C4 H4 . 0.93 no
C5 H5 . 0.93 no
C6 H6 . 0.93 no
C8 H8 . 0.93 no
C9 H9 . 0.93 no
C10 H10 . 0.93 no
C11 H11 . 0.93 no
C12 H12 . 0.93 no
C14 H14 . 0.93 no
C15 H15 . 0.93 no
C16 H16 . 0.93 no
C17 H17 . 0.93 no
C18 H18 . 0.93 no
C20 H20 . 0.93 no
C21 H21 . 0.93 no
C22 H22 . 0.93 no
C23 H23 . 0.93 no
C24 H24 . 0.93 no
C25 H25 . 0.93 no
C26 H26 . 0.93 no
C28 H28 . 0.93 no
C29 H29 . 0.93 no
C30 H30 . 0.93 no
C32 H32 . 0.93 no
C33 H33 . 0.93 no
C34 H34 . 0.93 no
C35 H35 . 0.93 no
C36 H36 . 0.93 no
C38 H38 . 0.93 no
C39 H39 . 0.93 no
C40 H40 . 0.93 no
C41 H41 . 0.93 no
C42 H42 . 0.93 no
C44 H44 . 0.93 no
C45 H45 . 0.93 no
C46 H46 . 0.93 no
C47 H47 . 0.93 no
C48 H48 . 0.93 no

loop_
_geom_torsion_atom_site_label_1
_geom_torsion_atom_site_label_2
_geom_torsion_atom_site_label_3
_geom_torsion_atom_site_label_4
_geom_torsion
_geom_torsion_publ_flag
C2 C3 C6 C30 174.2(3) no
C4 C3 C6 C30 -6.0(5) no
C26 C27 C30 C6 172.0(3) no
C28 C27 C30 C6 -6.3(5) no
C7 Sn1 Sn2 C31 22.00(10) no
C13 Sn1 Sn2 C37 17.10(10) no
C19 Sn1 Sn2 C43 15.00(10) no
